data_4506111
loop_
_publ_author_name
'Prakash, M. Jaya'
'Oliver, Allen G.'
'Sevov, Slavi C.'

_publ_section_title
;
 Guest--Host Frameworks of the Anionic Metal Complex [Fe(ox)3]3-and
 Cationic Bipyridinium-Based Linkers Bonded by Charge-Assisted Hydrogen
 Bonds
;
_journal_issue 5
_journal_name_full 'Crystal Growth &amp; Design'
_journal_page_first 2684
_journal_paper_doi 10.1021/cg300293j
_journal_volume 12
_journal_year 2012
_chemical_formula_sum 'C46 H44 Ba Fe2 N4 O32'
_chemical_formula_weight 1413.89
_chemical_name_systematic
; 
 ? 
;
_space_group_IT_number 14
_symmetry_cell_setting monoclinic
_symmetry_space_group_name_Hall '-P 2ybc'
_symmetry_space_group_name_H-M 'P 1 21/c 1'
_atom_sites_solution_hydrogens geom
_atom_sites_solution_primary direct
_atom_sites_solution_secondary difmap
_audit_creation_method SHELXL-97
_cell_angle_alpha 90.00
_cell_angle_beta 112.231(2)
_cell_angle_gamma 90.00
_cell_formula_units_Z 4
_cell_length_a 25.8392(18)
_cell_length_b 10.6613(7)
_cell_length_c 20.8311(14)
_cell_measurement_reflns_used 9839
_cell_measurement_temperature 120(2)
_cell_measurement_theta_max 25.06
_cell_measurement_theta_min 2.18
_cell_volume 5312.0(6)
_computing_cell_refinement 'Bruker SMART'
_computing_data_collection 'Bruker SMART'
_computing_data_reduction 'Bruker SHELXTL-V5.1'
_computing_molecular_graphics Diamond
_computing_publication_material 'SHELXL-97 (Sheldrick, 1997)'
_computing_structure_refinement 'SHELXL-97 (Sheldrick, 2008)'
_computing_structure_solution 'SHELXS-97 (Sheldrick, 2008)'
_diffrn_ambient_temperature 120(2)
_diffrn_measured_fraction_theta_full 0.997
_diffrn_measured_fraction_theta_max 0.997
_diffrn_measurement_device_type 'CCD area detector'
_diffrn_measurement_method 'phi and omega scans'
_diffrn_radiation_monochromator graphite
_diffrn_radiation_source 'fine-focus sealed tube'
_diffrn_radiation_type MoK\a
_diffrn_radiation_wavelength 0.71073
_diffrn_reflns_av_R_equivalents 0.0579
_diffrn_reflns_av_sigmaI/netI 0.0445
_diffrn_reflns_limit_h_max 32
_diffrn_reflns_limit_h_min -32
_diffrn_reflns_limit_k_max 13
_diffrn_reflns_limit_k_min -13
_diffrn_reflns_limit_l_max 25
_diffrn_reflns_limit_l_min -26
_diffrn_reflns_number 62531
_diffrn_reflns_theta_full 26.47
_diffrn_reflns_theta_max 26.47
_diffrn_reflns_theta_min 0.85
_exptl_absorpt_coefficient_mu 1.378
_exptl_absorpt_correction_T_max 0.8632
_exptl_absorpt_correction_T_min 0.7244
_exptl_absorpt_correction_type multi-scan
_exptl_absorpt_process_details 'Blessing, R.H. (1995) Acta Cryst. A51, 33-38'
_exptl_crystal_colour 'dark red'
_exptl_crystal_density_diffrn 1.768
_exptl_crystal_density_meas ?
_exptl_crystal_density_method 'not measured'
_exptl_crystal_description cube
_exptl_crystal_F_000 2848
_exptl_crystal_size_max 0.25
_exptl_crystal_size_mid 0.13
_exptl_crystal_size_min 0.11
_refine_diff_density_max 1.653
_refine_diff_density_min -1.003
_refine_diff_density_rms 0.145
_refine_ls_extinction_method none
_refine_ls_goodness_of_fit_ref 1.084
_refine_ls_hydrogen_treatment constr
_refine_ls_matrix_type full
_refine_ls_number_parameters 830
_refine_ls_number_reflns 10955
_refine_ls_number_restraints 0
_refine_ls_restrained_S_all 1.084
_refine_ls_R_factor_all 0.0533
_refine_ls_R_factor_gt 0.0348
_refine_ls_shift/su_max 0.001
_refine_ls_shift/su_mean 0.000
_refine_ls_structure_factor_coef Fsqd
_refine_ls_weighting_details 'calc w=1/[\s^2^(Fo^2^)+(0.0529P)^2^+1.2295P] where P=(Fo^2^+2Fc^2^)/3'
_refine_ls_weighting_scheme calc
_refine_ls_wR_factor_gt 0.0885
_refine_ls_wR_factor_ref 0.1006
_reflns_number_gt 8474
_reflns_number_total 10955
_reflns_threshold_expression >2sigma(I)
_cod_data_source_file cg300293j_si_002.cif
_cod_data_source_block 5
_cod_depositor_comments
;
The following automatic conversions were performed:

'_exptl_crystal_density_meas' value 'not measured' was changed to '?'
- the value is perceived as not measured.

Automatic conversion script
Id: cif_fix_values 3008 2015-01-20 13:52:24Z robertas 
;
_cod_original_sg_symbol_H-M P2(1)/c
_cod_database_code 4506111

loop_
_symmetry_equiv_pos_as_xyz
'x, y, z'
'-x, y+1/2, -z+1/2'
'-x, -y, -z'
'x, -y-1/2, z-1/2'

loop_
_atom_site_label
_atom_site_type_symbol
_atom_site_fract_x
_atom_site_fract_y
_atom_site_fract_z
_atom_site_U_iso_or_equiv
_atom_site_adp_type
_atom_site_occupancy
_atom_site_symmetry_multiplicity
_atom_site_calc_flag
_atom_site_refinement_flags
_atom_site_disorder_assembly
_atom_site_disorder_group
Ba1 Ba 0.376841(8) -0.093637(18) 0.363926(10) 0.01532(7) Uani 1 1 d . . .
Fe1 Fe 0.45657(2) 0.40575(4) 0.29294(2) 0.01595(12) Uani 1 1 d . . .
Fe2 Fe 0.17433(2) -0.22696(4) 0.43858(2) 0.01460(12) Uani 1 1 d . . .
O1 O 0.48621(10) 0.2583(2) 0.35538(12) 0.0197(5) Uani 1 1 d . . .
O2 O 0.45781(10) 0.1014(2) 0.40540(12) 0.0212(6) Uani 1 1 d . . .
O3 O 0.38405(10) 0.3138(2) 0.27570(12) 0.0184(5) Uani 1 1 d . . .
O4 O 0.34891(9) 0.1584(2) 0.31825(12) 0.0173(5) Uani 1 1 d . . .
O5 O 0.45792(10) 0.5015(2) 0.37598(12) 0.0184(5) Uani 1 1 d . . .
O6 O 0.42579(10) 0.6751(2) 0.40644(12) 0.0213(6) Uani 1 1 d . . .
O7 O 0.40923(10) 0.5518(2) 0.24433(12) 0.0199(5) Uani 1 1 d . . .
O8 O 0.36563(11) 0.7188(2) 0.26514(13) 0.0269(6) Uani 1 1 d . . .
O9 O 0.53110(10) 0.4742(2) 0.30306(12) 0.0194(5) Uani 1 1 d . . .
O10 O 0.58762(10) 0.4929(2) 0.24453(13) 0.0237(6) Uani 1 1 d . . .
O11 O 0.46040(9) 0.3362(2) 0.20558(12) 0.0190(5) Uani 1 1 d . . .
O12 O 0.51466(10) 0.3400(2) 0.14324(12) 0.0238(6) Uani 1 1 d . . .
O13 O 0.23019(10) -0.3127(2) 0.41068(13) 0.0209(5) Uani 1 1 d . . .
O14 O 0.30733(11) -0.2726(2) 0.38996(14) 0.0265(6) Uani 1 1 d . . .
O15 O 0.22788(10) -0.0844(2) 0.45492(12) 0.0183(5) Uani 1 1 d . . .
O16 O 0.29951(10) -0.0254(2) 0.42636(13) 0.0215(6) Uani 1 1 d . . .
O17 O 0.20421(10) -0.3013(2) 0.53545(12) 0.0197(5) Uani 1 1 d . . .
O18 O 0.18902(10) -0.2990(2) 0.63424(12) 0.0226(6) Uani 1 1 d . . .
O19 O 0.12049(10) -0.1499(2) 0.47749(12) 0.0172(5) Uani 1 1 d . . .
O20 O 0.07959(10) -0.2143(2) 0.54936(12) 0.0200(5) Uani 1 1 d . . .
O21 O 0.11718(10) -0.3636(2) 0.39669(12) 0.0184(5) Uani 1 1 d . . .
O22 O 0.02896(10) -0.3810(2) 0.31900(13) 0.0243(6) Uani 1 1 d . . .
O23 O 0.12762(10) -0.1419(2) 0.34915(12) 0.0179(5) Uani 1 1 d . . .
O24 O 0.03610(10) -0.1335(2) 0.28396(12) 0.0226(6) Uani 1 1 d . . .
O25 O 0.42741(13) -0.0654(3) 0.50560(16) 0.0302(7) Uani 1 1 d . . .
H25A H 0.416(2) -0.087(5) 0.521(3) 0.036 Uiso 1 1 d . . .
H25B H 0.466(2) -0.079(4) 0.529(2) 0.036 Uiso 1 1 d . . .
O26 O 0.26829(13) -0.0896(3) 0.26140(16) 0.0419(9) Uani 1 1 d . . .
H26A H 0.253(2) -0.009(4) 0.239(2) 0.050 Uiso 1 1 d . . .
H26B H 0.258(2) -0.126(5) 0.223(3) 0.050 Uiso 1 1 d . . .
C1 C 0.44930(14) 0.1882(3) 0.36372(17) 0.0169(7) Uani 1 1 d . . .
C2 C 0.38834(14) 0.2208(3) 0.31555(17) 0.0146(7) Uani 1 1 d . . .
C3 C 0.42830(14) 0.6014(3) 0.36260(18) 0.0170(7) Uani 1 1 d . . .
C4 C 0.39718(15) 0.6285(3) 0.28389(18) 0.0189(8) Uani 1 1 d . . .
C5 C 0.54582(14) 0.4536(3) 0.25139(17) 0.0172(7) Uani 1 1 d . . .
C6 C 0.50438(14) 0.3693(3) 0.19365(18) 0.0169(7) Uani 1 1 d . . .
C7 C 0.26975(15) -0.2409(3) 0.40829(18) 0.0194(8) Uani 1 1 d . . .
C8 C 0.26653(14) -0.1034(3) 0.43178(17) 0.0165(7) Uani 1 1 d . . .
C9 C 0.17496(15) -0.2762(3) 0.57216(18) 0.0177(7) Uani 1 1 d . . .
C10 C 0.11935(15) -0.2079(3) 0.53098(17) 0.0162(7) Uani 1 1 d . . .
C11 C 0.07280(14) -0.3233(3) 0.34795(18) 0.0166(7) Uani 1 1 d . . .
C12 C 0.07766(15) -0.1867(3) 0.32444(17) 0.0172(7) Uani 1 1 d . . .
N1 N -0.01684(13) 0.2429(3) 0.35828(15) 0.0195(7) Uani 1 1 d . . .
H1A H -0.0566(17) 0.247(3) 0.3373(19) 0.023 Uiso 1 1 d . . .
N2 N 0.36038(16) 0.2834(4) 0.62948(18) 0.0421(10) Uani 1 1 d . . .
H2A H 0.399(2) 0.267(4) 0.658(2) 0.051 Uiso 1 1 d . . .
C13 C 0.00575(16) 0.1317(3) 0.38241(19) 0.0232(8) Uani 1 1 d . . .
H13A H -0.0171 0.0589 0.3721 0.028 Uiso 1 1 calc R . .
C14 C 0.06148(16) 0.1217(3) 0.42174(19) 0.0234(8) Uani 1 1 d . . .
H14A H 0.0774 0.0418 0.4377 0.028 Uiso 1 1 calc R . .
C15 C 0.09502(15) 0.2284(4) 0.43847(18) 0.0221(8) Uani 1 1 d . . .
C16 C 0.06993(15) 0.3442(3) 0.41253(17) 0.0199(8) Uani 1 1 d . . .
H16A H 0.0916 0.4188 0.4226 0.024 Uiso 1 1 calc R . .
C17 C 0.01385(15) 0.3489(3) 0.37249(17) 0.0188(8) Uani 1 1 d . . .
H17A H -0.0034 0.4270 0.3548 0.023 Uiso 1 1 calc R . .
C18 C 0.33573(19) 0.3950(5) 0.6152(2) 0.0459(13) Uani 1 1 d . . .
H18A H 0.3567 0.4690 0.6330 0.055 Uiso 1 1 calc R . .
C19 C 0.27980(19) 0.4028(5) 0.5745(2) 0.0452(12) Uani 1 1 d . . .
H19A H 0.2621 0.4824 0.5644 0.054 Uiso 1 1 calc R . .
C20 C 0.24919(17) 0.2954(5) 0.5483(2) 0.0352(10) Uani 1 1 d . . .
C21 C 0.27695(18) 0.1803(5) 0.5639(2) 0.0412(11) Uani 1 1 d . . .
H21A H 0.2573 0.1047 0.5462 0.049 Uiso 1 1 calc R . .
C22 C 0.3334(2) 0.1774(5) 0.6055(2) 0.0466(12) Uani 1 1 d . . .
H22A H 0.3526 0.0995 0.6167 0.056 Uiso 1 1 calc R . .
C23 C 0.15452(16) 0.2142(4) 0.48118(19) 0.0290(9) Uani 1 1 d . . .
H23A H 0.1687 0.1316 0.4928 0.035 Uiso 1 1 calc R . .
C24 C 0.18928(17) 0.3073(4) 0.50430(19) 0.0306(9) Uani 1 1 d . . .
H24A H 0.1749 0.3896 0.4919 0.037 Uiso 1 1 calc R . .
N3A N 0.0724(3) 0.2492(7) 0.2574(4) 0.025(2) Uani 0.820(6) 1 d P A 1
H3A H 0.0363 0.2429 0.2329 0.030 Uiso 0.820(6) 1 calc PR A 1
N4A N 0.44609(15) 0.3458(4) 0.5243(2) 0.0291(11) Uani 0.820(6) 1 d P A 1
H4A H 0.4821 0.3422 0.5496 0.035 Uiso 0.820(6) 1 calc PR A 1
C25A C 0.10194(15) 0.1440(4) 0.2783(2) 0.020(4) Uani 0.820(6) 1 d PR A 1
H25C H 0.0851 0.0634 0.2681 0.024 Uiso 0.820(6) 1 d PR A 1
C26A C 0.1569(2) 0.1498(8) 0.3158(3) 0.0235(17) Uani 0.820(6) 1 d P A 1
H26C H 0.1777 0.0747 0.3313 0.028 Uiso 0.820(6) 1 calc PR A 1
C27A C 0.1837(2) 0.2655(7) 0.3322(2) 0.0189(13) Uani 0.820(6) 1 d P A 1
C28C C 0.1513(3) 0.3744(6) 0.3092(3) 0.0228(13) Uani 0.820(6) 1 d P A 1
H28A H 0.1682 0.4548 0.3196 0.027 Uiso 0.820(6) 1 calc PR A 1
C29A C 0.0949(3) 0.3636(5) 0.2716(4) 0.0227(14) Uani 0.820(6) 1 d P A 1
H29A H 0.0723 0.4362 0.2561 0.027 Uiso 0.820(6) 1 calc PR A 1
C30A C 0.4181(2) 0.2378(5) 0.5063(3) 0.0286(13) Uani 0.820(6) 1 d P A 1
H30A H 0.4364 0.1596 0.5211 0.034 Uiso 0.820(6) 1 calc PR A 1
C31A C 0.3633(4) 0.2429(5) 0.4669(4) 0.025(2) Uani 0.820(6) 1 d P A 1
H31A H 0.3428 0.1669 0.4542 0.030 Uiso 0.820(6) 1 calc PR A 1
C32A C 0.3357(3) 0.3559(8) 0.4439(3) 0.019(2) Uani 0.820(6) 1 d P A 1
C33A C 0.3663(3) 0.4664(4) 0.4655(3) 0.0251(12) Uani 0.820(6) 1 d P A 1
H33A H 0.3487 0.5458 0.4523 0.030 Uiso 0.820(6) 1 calc PR A 1
C34A C 0.4229(2) 0.4585(5) 0.5065(3) 0.0290(14) Uani 0.820(6) 1 d P A 1
H34A H 0.4448 0.5323 0.5217 0.035 Uiso 0.820(6) 1 calc PR A 1
C35A C 0.2442(2) 0.2655(4) 0.3753(2) 0.0216(11) Uani 0.820(6) 1 d P A 1
H35A H 0.2620 0.1860 0.3865 0.026 Uiso 0.820(6) 1 calc PR A 1
C36A C 0.27566(19) 0.3644(5) 0.3997(2) 0.0218(11) Uani 0.820(6) 1 d P A 1
H36A H 0.2591 0.4451 0.3884 0.026 Uiso 0.820(6) 1 calc PR A 1
N3B N 0.0646(7) 0.238(2) 0.2507(14) 0.001(6) Uiso 0.180(6) 1 d PG A 2
H3B H 0.0296 0.2168 0.2270 0.002 Uiso 0.180(6) 1 calc PR A 2
C25B C 0.1040(8) 0.1467(14) 0.2836(13) 0.03(2) Uiso 0.180(6) 1 d PG A 2
H25D H 0.0933 0.0610 0.2804 0.035 Uiso 0.180(6) 1 calc PR A 2
C26B C 0.1592(7) 0.1806(17) 0.3212(11) 0.003(7) Uiso 0.180(6) 1 d PG A 2
H26D H 0.1862 0.1180 0.3436 0.004 Uiso 0.180(6) 1 calc PR A 2
C27B C 0.1750(7) 0.3060(19) 0.3259(9) -0.001(5) Uiso 0.180(6) 1 d PG A 2
C28B C 0.1355(10) 0.3975(14) 0.2930(10) 0.012(7) Uiso 0.180(6) 1 d PG A 2
H28B H 0.1463 0.4832 0.2962 0.015 Uiso 0.180(6) 1 calc PR A 2
C29B C 0.0803(9) 0.3636(17) 0.2554(12) 0.021(10) Uiso 0.180(6) 1 d PG A 2
H29B H 0.0533 0.4262 0.2330 0.025 Uiso 0.180(6) 1 calc PR A 2
N4B N 0.4374(5) 0.4196(15) 0.5284(7) 0.008(4) Uiso 0.180(6) 1 d PG A 2
H4B H 0.4711 0.4461 0.5544 0.010 Uiso 0.180(6) 1 calc PR A 2
C30B C 0.4276(7) 0.2922(14) 0.5153(9) 0.003(5) Uiso 0.180(6) 1 d PG A 2
H30B H 0.4572 0.2337 0.5345 0.004 Uiso 0.180(6) 1 calc PR A 2
C31B C 0.3743(9) 0.2503(12) 0.4742(13) 0.013(11) Uiso 0.180(6) 1 d PG A 2
H31B H 0.3676 0.1632 0.4653 0.015 Uiso 0.180(6) 1 calc PR A 2
C32B C 0.3310(6) 0.3359(19) 0.4462(14) 0.011(10) Uiso 0.180(6) 1 d PG A 2
C33B C 0.3409(6) 0.4633(17) 0.4593(10) 0.023(7) Uiso 0.180(6) 1 d PG A 2
H33B H 0.3112 0.5217 0.4401 0.028 Uiso 0.180(6) 1 calc PR A 2
C34B C 0.3941(7) 0.5052(11) 0.5004(8) 0.005(4) Uiso 0.180(6) 1 d PG A 2
H34B H 0.4008 0.5922 0.5093 0.006 Uiso 0.180(6) 1 calc PR A 2
C35B C 0.2330(6) 0.3560(14) 0.3675(7) -0.001(4) Uiso 0.180(6) 1 d P A 2
H35B H 0.2379 0.4444 0.3691 -0.002 Uiso 0.180(6) 1 calc PR A 2
C36B C 0.2800(8) 0.2827(17) 0.4037(9) 0.004(4) Uiso 0.180(6) 1 d P A 2
H36B H 0.2771 0.1940 0.3993 0.004 Uiso 0.180(6) 1 calc PR A 2
O27 O 0.02029(10) 0.3720(2) 0.05578(13) 0.0238(6) Uani 1 1 d . . .
H27A H -0.0109 0.3428 0.0301 0.029 Uiso 1 1 calc R . .
O28 O 0.24670(10) 0.1571(2) 0.21774(13) 0.0272(6) Uani 1 1 d . . .
H28C H 0.2781 0.1862 0.2427 0.033 Uiso 1 1 calc R . .
C37 C 0.05749(14) 0.2766(3) 0.08023(17) 0.0173(7) Uani 1 1 d . . .
C38 C 0.04323(15) 0.1522(3) 0.06820(17) 0.0190(8) Uani 1 1 d . . .
H38A H 0.0056 0.1294 0.0418 0.023 Uiso 1 1 calc R . .
C39 C 0.08417(15) 0.0584(3) 0.09488(18) 0.0223(8) Uani 1 1 d . . .
H39A H 0.0741 -0.0271 0.0847 0.027 Uiso 1 1 calc R . .
C40 C 0.13859(15) 0.0885(3) 0.13541(18) 0.0204(8) Uani 1 1 d . . .
H40A H 0.1655 0.0240 0.1540 0.025 Uiso 1 1 calc R . .
C41 C 0.15429(14) 0.2163(3) 0.14931(17) 0.0161(7) Uani 1 1 d . . .
C42 C 0.21061(15) 0.2529(3) 0.19016(18) 0.0183(8) Uani 1 1 d . . .
C43 C 0.22533(15) 0.3763(3) 0.19913(18) 0.0212(8) Uani 1 1 d . . .
H43A H 0.2630 0.3990 0.2257 0.025 Uiso 1 1 calc R . .
C44 C 0.18531(16) 0.4702(3) 0.16943(19) 0.0234(8) Uani 1 1 d . . .
H44A H 0.1963 0.5558 0.1759 0.028 Uiso 1 1 calc R . .
C45 C 0.13079(15) 0.4403(3) 0.13127(18) 0.0209(8) Uani 1 1 d . . .
H45A H 0.1041 0.5049 0.1121 0.025 Uiso 1 1 calc R . .
C46 C 0.11424(14) 0.3132(3) 0.12035(17) 0.0158(7) Uani 1 1 d . . .
O29A O 0.32155(16) 0.8095(5) 0.1241(2) 0.0498(13) Uani 0.820(6) 1 d P A 3
O29B O 0.3120(7) 0.696(2) 0.1206(8) 0.051(7) Uani 0.180(6) 1 d P A 4
O30S O 0.3716(5) 0.6070(12) 0.0987(6) 0.278(6) Uani 1 1 d . . .
O31S O 0.3936(2) 0.7636(5) 0.0667(2) 0.1042(16) Uani 1 1 d . . .
O32S O 0.12746(13) 0.7521(3) 0.21545(15) 0.0329(8) Uani 1 1 d . . .
H32A H 0.145(2) 0.768(4) 0.191(2) 0.039 Uiso 1 1 d . . .
H32B H 0.138(2) 0.783(5) 0.242(3) 0.039 Uiso 1 1 d . . .

loop_
_atom_site_aniso_label
_atom_site_aniso_U_11
_atom_site_aniso_U_22
_atom_site_aniso_U_33
_atom_site_aniso_U_23
_atom_site_aniso_U_13
_atom_site_aniso_U_12
Ba1 0.01249(11) 0.01459(11) 0.01829(12) 0.00145(8) 0.00516(8) 0.00144(8)
Fe1 0.0146(3) 0.0156(2) 0.0182(3) 0.0006(2) 0.0068(2) -0.00042(19)
Fe2 0.0118(3) 0.0149(2) 0.0163(3) 0.00089(19) 0.0044(2) -0.00052(19)
O1 0.0136(13) 0.0189(12) 0.0253(14) 0.0048(10) 0.0060(11) 0.0009(10)
O2 0.0165(13) 0.0223(13) 0.0215(13) 0.0052(11) 0.0034(11) 0.0012(10)
O3 0.0149(13) 0.0199(12) 0.0191(12) 0.0034(10) 0.0051(10) 0.0014(10)
O4 0.0136(13) 0.0189(12) 0.0211(13) 0.0012(10) 0.0085(10) 0.0008(10)
O5 0.0186(13) 0.0176(12) 0.0188(13) 0.0044(10) 0.0071(11) 0.0049(10)
O6 0.0272(15) 0.0183(12) 0.0192(13) -0.0002(10) 0.0098(11) 0.0024(11)
O7 0.0229(14) 0.0195(12) 0.0157(12) 0.0013(10) 0.0056(11) 0.0036(10)
O8 0.0278(15) 0.0225(13) 0.0212(14) -0.0008(11) -0.0010(12) 0.0096(11)
O9 0.0165(13) 0.0256(13) 0.0163(12) -0.0037(10) 0.0064(11) -0.0056(10)
O10 0.0164(13) 0.0335(15) 0.0227(14) -0.0039(11) 0.0089(11) -0.0086(11)
O11 0.0124(13) 0.0224(13) 0.0227(13) -0.0036(10) 0.0074(11) -0.0051(10)
O12 0.0197(14) 0.0354(15) 0.0180(13) -0.0091(11) 0.0089(11) -0.0059(11)
O13 0.0180(13) 0.0159(12) 0.0307(14) -0.0015(10) 0.0114(12) -0.0010(10)
O14 0.0236(15) 0.0190(13) 0.0440(17) 0.0047(12) 0.0209(13) 0.0058(11)
O15 0.0126(12) 0.0166(12) 0.0246(13) -0.0041(10) 0.0059(11) -0.0014(9)
O16 0.0178(13) 0.0187(13) 0.0296(14) -0.0015(11) 0.0108(12) -0.0037(10)
O17 0.0150(13) 0.0227(13) 0.0207(13) 0.0047(10) 0.0058(11) 0.0043(10)
O18 0.0220(14) 0.0258(13) 0.0156(13) 0.0062(10) 0.0022(11) 0.0003(11)
O19 0.0161(13) 0.0187(12) 0.0176(12) 0.0042(10) 0.0072(10) 0.0041(10)
O20 0.0161(13) 0.0255(13) 0.0194(13) 0.0009(10) 0.0079(11) -0.0002(10)
O21 0.0153(13) 0.0133(11) 0.0237(13) 0.0007(10) 0.0040(11) -0.0005(10)
O22 0.0171(14) 0.0193(13) 0.0302(14) 0.0010(11) 0.0017(12) -0.0041(10)
O23 0.0162(13) 0.0203(12) 0.0159(12) 0.0015(10) 0.0045(10) -0.0058(10)
O24 0.0203(14) 0.0223(13) 0.0195(13) 0.0043(10) 0.0010(11) -0.0029(11)
O25 0.0190(16) 0.0447(19) 0.0235(16) 0.0065(13) 0.0041(12) -0.0028(13)
O26 0.0381(19) 0.0246(15) 0.0387(18) -0.0047(13) -0.0132(15) 0.0058(13)
C1 0.0149(18) 0.0154(16) 0.0181(18) -0.0030(14) 0.0038(15) 0.0014(13)
C2 0.0160(18) 0.0138(16) 0.0144(17) -0.0023(13) 0.0062(14) 0.0009(14)
C3 0.0109(17) 0.0192(17) 0.0197(18) 0.0027(15) 0.0046(15) -0.0038(14)
C4 0.0150(18) 0.0172(17) 0.0215(19) 0.0021(14) 0.0035(16) -0.0030(14)
C5 0.0138(18) 0.0196(17) 0.0146(18) 0.0023(14) 0.0012(15) -0.0002(14)
C6 0.0118(18) 0.0188(17) 0.0179(18) 0.0010(14) 0.0031(15) 0.0020(13)
C7 0.0161(19) 0.0167(17) 0.0228(19) 0.0041(14) 0.0043(16) 0.0014(14)
C8 0.0110(17) 0.0192(17) 0.0169(17) 0.0021(14) 0.0027(14) 0.0016(14)
C9 0.0210(19) 0.0127(16) 0.0179(18) 0.0005(14) 0.0058(16) -0.0050(14)
C10 0.0190(19) 0.0120(16) 0.0156(18) -0.0021(13) 0.0042(15) -0.0008(13)
C11 0.0147(18) 0.0162(16) 0.0212(18) -0.0025(14) 0.0094(15) 0.0021(14)
C12 0.0195(19) 0.0196(17) 0.0125(17) -0.0010(14) 0.0061(15) -0.0030(14)
N1 0.0135(16) 0.0255(16) 0.0206(16) 0.0053(13) 0.0077(13) 0.0008(12)
N2 0.019(2) 0.086(3) 0.0184(19) 0.004(2) 0.0032(16) 0.005(2)
C13 0.027(2) 0.0198(18) 0.027(2) 0.0021(15) 0.0150(18) -0.0034(15)
C14 0.030(2) 0.0226(19) 0.023(2) 0.0070(15) 0.0152(18) 0.0074(16)
C15 0.021(2) 0.033(2) 0.0152(18) 0.0061(15) 0.0106(16) 0.0035(16)
C16 0.022(2) 0.0236(19) 0.0147(17) -0.0004(14) 0.0081(15) -0.0039(15)
C17 0.025(2) 0.0180(17) 0.0166(18) 0.0040(14) 0.0120(16) 0.0026(15)
C18 0.026(2) 0.083(4) 0.021(2) -0.016(2) 0.0006(19) -0.004(2)
C19 0.025(2) 0.078(4) 0.029(2) -0.015(2) 0.005(2) 0.004(2)
C20 0.023(2) 0.068(3) 0.015(2) -0.001(2) 0.0078(17) 0.005(2)
C21 0.028(2) 0.070(3) 0.027(2) 0.003(2) 0.012(2) -0.002(2)
C22 0.030(3) 0.077(4) 0.034(3) 0.010(3) 0.013(2) 0.009(3)
C23 0.024(2) 0.044(2) 0.022(2) 0.0047(18) 0.0124(18) 0.0059(18)
C24 0.029(2) 0.044(2) 0.019(2) -0.0010(18) 0.0087(18) 0.0070(19)
N3A 0.008(2) 0.049(4) 0.015(3) -0.001(2) -0.0004(19) -0.007(2)
N4A 0.016(2) 0.035(3) 0.029(2) 0.006(2) -0.0005(18) -0.002(2)
C25A 0.029(5) 0.019(4) 0.014(4) 0.0000(17) 0.009(2) -0.0060(19)
C26A 0.029(4) 0.019(3) 0.023(3) 0.000(3) 0.011(2) 0.006(2)
C27A 0.013(3) 0.031(3) 0.012(2) 0.003(2) 0.0036(19) 0.006(3)
C28C 0.026(3) 0.021(3) 0.023(3) -0.001(2) 0.011(3) -0.004(3)
C29A 0.027(4) 0.026(3) 0.019(3) 0.007(2) 0.013(3) 0.011(2)
C30A 0.030(3) 0.027(3) 0.024(3) -0.003(2) 0.006(2) 0.001(2)
C31A 0.032(4) 0.026(4) 0.017(3) -0.002(2) 0.009(3) 0.003(2)
C32A 0.016(3) 0.027(3) 0.015(3) 0.003(2) 0.007(2) -0.002(2)
C33A 0.032(4) 0.018(2) 0.026(3) 0.003(2) 0.011(3) 0.002(2)
C34A 0.029(3) 0.027(3) 0.029(3) 0.003(3) 0.008(3) -0.013(3)
C35A 0.021(3) 0.022(2) 0.021(2) 0.0002(19) 0.008(2) -0.0001(19)
C36A 0.020(3) 0.026(3) 0.016(2) 0.0061(19) 0.004(2) 0.0041(19)
O27 0.0156(13) 0.0248(13) 0.0263(14) 0.0000(11) 0.0024(11) 0.0051(10)
O28 0.0144(13) 0.0234(14) 0.0333(15) 0.0009(11) -0.0027(12) 0.0009(10)
C37 0.0154(18) 0.0250(18) 0.0114(17) 0.0042(14) 0.0048(14) 0.0075(14)
C38 0.0131(18) 0.0255(19) 0.0167(18) -0.0025(15) 0.0036(15) -0.0030(14)
C39 0.025(2) 0.0202(18) 0.0217(19) -0.0042(15) 0.0084(17) -0.0024(15)
C40 0.0200(19) 0.0193(18) 0.0196(18) 0.0043(14) 0.0048(16) 0.0055(15)
C41 0.0179(19) 0.0179(17) 0.0130(17) 0.0025(13) 0.0063(14) 0.0033(14)
C42 0.0154(18) 0.0228(18) 0.0166(18) 0.0029(14) 0.0060(15) 0.0046(14)
C43 0.0152(19) 0.0265(19) 0.0210(19) 0.0030(15) 0.0060(16) -0.0026(14)
C44 0.027(2) 0.0165(18) 0.029(2) 0.0009(15) 0.0124(17) -0.0030(15)
C45 0.023(2) 0.0165(17) 0.024(2) 0.0054(14) 0.0094(17) 0.0050(14)
C46 0.0196(19) 0.0179(17) 0.0133(17) 0.0013(13) 0.0102(15) 0.0018(14)
O29A 0.026(2) 0.069(3) 0.047(3) -0.010(2) 0.0055(19) -0.002(2)
O29B 0.019(9) 0.12(2) 0.015(8) -0.006(10) 0.009(7) 0.022(11)
O30S 0.246(12) 0.361(16) 0.234(11) 0.058(10) 0.097(10) -0.034(11)
O31S 0.098(4) 0.114(4) 0.089(4) -0.005(3) 0.023(3) 0.000(3)
O32S 0.0205(16) 0.054(2) 0.0231(17) -0.0107(14) 0.0075(14) -0.0037(14)

loop_
_atom_type_symbol
_atom_type_description
_atom_type_scat_dispersion_real
_atom_type_scat_dispersion_imag
_atom_type_scat_source
C C 0.0033 0.0016 'International Tables Vol C Tables 4.2.6.8 and 6.1.1.4'
H H 0.0000 0.0000 'International Tables Vol C Tables 4.2.6.8 and 6.1.1.4'
N N 0.0061 0.0033 'International Tables Vol C Tables 4.2.6.8 and 6.1.1.4'
O O 0.0106 0.0060 'International Tables Vol C Tables 4.2.6.8 and 6.1.1.4'
Fe Fe 0.3463 0.8444 'International Tables Vol C Tables 4.2.6.8 and 6.1.1.4'
Ba Ba -0.3244 2.2819 'International Tables Vol C Tables 4.2.6.8 and 6.1.1.4'

loop_
_geom_angle_atom_site_label_1
_geom_angle_atom_site_label_2
_geom_angle_atom_site_label_3
_geom_angle
_geom_angle_site_symmetry_1
_geom_angle_site_symmetry_3
O25 Ba1 O6 77.28(9) . 1_545
O25 Ba1 O8 137.68(9) . 1_545
O6 Ba1 O8 60.39(7) 1_545 1_545
O25 Ba1 O14 86.92(8) . .
O6 Ba1 O14 65.18(7) 1_545 .
O8 Ba1 O14 76.19(8) 1_545 .
O25 Ba1 O26 138.15(10) . .
O6 Ba1 O26 117.53(8) 1_545 .
O8 Ba1 O26 69.95(8) 1_545 .
O14 Ba1 O26 68.29(9) . .
O25 Ba1 O2 66.31(8) . .
O6 Ba1 O2 111.14(7) 1_545 .
O8 Ba1 O2 127.18(8) 1_545 .
O14 Ba1 O2 152.71(7) . .
O26 Ba1 O2 128.90(8) . .
O25 Ba1 O4 102.24(8) . .
O6 Ba1 O4 167.60(7) 1_545 .
O8 Ba1 O4 118.97(7) 1_545 .
O14 Ba1 O4 127.21(7) . .
O26 Ba1 O4 71.21(8) . .
O2 Ba1 O4 58.42(6) . .
O25 Ba1 O16 67.35(8) . .
O6 Ba1 O16 113.31(7) 1_545 .
O8 Ba1 O16 128.25(7) 1_545 .
O14 Ba1 O16 58.50(7) . .
O26 Ba1 O16 70.94(9) . .
O2 Ba1 O16 103.67(7) . .
O4 Ba1 O16 77.27(7) . .
O25 Ba1 O10 129.77(8) . 2_645
O6 Ba1 O10 107.05(7) 1_545 2_645
O8 Ba1 O10 68.26(7) 1_545 2_645
O14 Ba1 O10 141.46(8) . 2_645
O26 Ba1 O10 85.53(9) . 2_645
O2 Ba1 O10 65.75(7) . 2_645
O4 Ba1 O10 63.50(7) . 2_645
O16 Ba1 O10 139.18(7) . 2_645
O25 Ba1 O12 90.33(8) . 2_645
O6 Ba1 O12 58.19(7) 1_545 2_645
O8 Ba1 O12 68.17(7) 1_545 2_645
O14 Ba1 O12 122.42(7) . 2_645
O26 Ba1 O12 131.29(9) . 2_645
O2 Ba1 O12 65.56(7) . 2_645
O4 Ba1 O12 109.55(7) . 2_645
O16 Ba1 O12 157.67(7) . 2_645
O10 Ba1 O12 56.52(7) 2_645 2_645
O9 Fe1 O5 91.24(10) . .
O9 Fe1 O1 95.86(10) . .
O5 Fe1 O1 87.78(10) . .
O9 Fe1 O11 81.60(9) . .
O5 Fe1 O11 170.36(10) . .
O1 Fe1 O11 99.31(10) . .
O9 Fe1 O7 98.59(10) . .
O5 Fe1 O7 81.25(9) . .
O1 Fe1 O7 162.00(10) . .
O11 Fe1 O7 93.39(10) . .
O9 Fe1 O3 171.33(10) . .
O5 Fe1 O3 96.48(10) . .
O1 Fe1 O3 80.55(9) . .
O11 Fe1 O3 91.16(9) . .
O7 Fe1 O3 86.52(10) . .
O13 Fe2 O15 82.30(10) . .
O13 Fe2 O23 100.70(10) . .
O15 Fe2 O23 87.06(9) . .
O13 Fe2 O21 92.01(10) . .
O15 Fe2 O21 165.48(10) . .
O23 Fe2 O21 80.86(9) . .
O13 Fe2 O17 93.81(10) . .
O15 Fe2 O17 98.59(10) . .
O23 Fe2 O17 165.04(10) . .
O21 Fe2 O17 95.09(10) . .
O13 Fe2 O19 173.48(10) . .
O15 Fe2 O19 99.17(10) . .
O23 Fe2 O19 85.74(9) . .
O21 Fe2 O19 87.99(10) . .
O17 Fe2 O19 79.70(9) . .
C1 O1 Fe1 115.3(2) . .
C1 O2 Ba1 114.9(2) . .
C2 O3 Fe1 114.6(2) . .
C2 O4 Ba1 114.5(2) . .
C3 O5 Fe1 115.1(2) . .
C3 O6 Ba1 118.7(2) . 1_565
C4 O7 Fe1 114.9(2) . .
C4 O8 Ba1 117.0(2) . 1_565
C5 O9 Fe1 115.3(2) . .
C5 O10 Ba1 122.7(2) . 2_655
C6 O11 Fe1 114.9(2) . .
C6 O12 Ba1 120.3(2) . 2_655
C7 O13 Fe2 114.4(2) . .
C7 O14 Ba1 121.0(2) . .
C8 O15 Fe2 113.9(2) . .
C8 O16 Ba1 119.9(2) . .
C9 O17 Fe2 114.9(2) . .
C10 O19 Fe2 113.3(2) . .
C11 O21 Fe2 112.8(2) . .
C12 O23 Fe2 111.2(2) . .
O2 C1 O1 126.4(3) . .
O2 C1 C2 119.4(3) . .
O1 C1 C2 114.1(3) . .
O4 C2 O3 125.5(3) . .
O4 C2 C1 120.1(3) . .
O3 C2 C1 114.4(3) . .
O6 C3 O5 124.6(3) . .
O6 C3 C4 121.0(3) . .
O5 C3 C4 114.3(3) . .
O8 C4 O7 126.2(3) . .
O8 C4 C3 119.8(3) . .
O7 C4 C3 113.9(3) . .
O10 C5 O9 126.5(3) . .
O10 C5 C6 119.3(3) . .
O9 C5 C6 114.2(3) . .
O12 C6 O11 125.9(3) . .
O12 C6 C5 120.2(3) . .
O11 C6 C5 113.8(3) . .
O14 C7 O13 125.6(3) . .
O14 C7 C8 120.3(3) . .
O13 C7 C8 114.1(3) . .
O16 C8 O15 126.6(3) . .
O16 C8 C7 119.2(3) . .
O15 C8 C7 114.2(3) . .
O18 C9 O17 125.3(3) . .
O18 C9 C10 121.3(3) . .
O17 C9 C10 113.4(3) . .
O20 C10 O19 126.5(3) . .
O20 C10 C9 120.8(3) . .
O19 C10 C9 112.7(3) . .
O22 C11 O21 127.0(3) . .
O22 C11 C12 118.9(3) . .
O21 C11 C12 114.1(3) . .
O24 C12 O23 126.1(3) . .
O24 C12 C11 119.7(3) . .
O23 C12 C11 114.2(3) . .
C13 N1 C17 121.7(3) . .
C22 N2 C18 122.7(4) . .
N1 C13 C14 120.5(3) . .
C13 C14 C15 120.1(3) . .
C14 C15 C16 118.0(3) . .
C14 C15 C23 118.6(3) . .
C16 C15 C23 123.4(4) . .
C17 C16 C15 119.6(3) . .
N1 C17 C16 120.1(3) . .
N2 C18 C19 119.7(5) . .
C18 C19 C20 120.3(5) . .
C19 C20 C21 118.0(4) . .
C19 C20 C24 118.9(4) . .
C21 C20 C24 123.1(4) . .
C22 C21 C20 119.5(5) . .
N2 C22 C21 119.7(5) . .
C24 C23 C15 124.4(4) . .
C23 C24 C20 125.4(4) . .
C25A N3A C29A 123.3(6) . .
C34A N4A C30A 124.2(4) . .
N3A C25A C26A 120.1(5) . .
C25A C26A C27A 120.3(6) . .
C26A C27A C28C 118.0(4) . .
C26A C27A C35A 117.6(6) . .
C28C C27A C35A 124.4(5) . .
C29A C28C C27A 119.5(4) . .
N3A C29A C28C 118.8(5) . .
N4A C30A C31A 118.0(5) . .
C30A C31A C32A 122.1(7) . .
C31A C32A C33A 117.9(6) . .
C31A C32A C36A 123.3(8) . .
C33A C32A C36A 118.8(6) . .
C34A C33A C32A 118.8(4) . .
N4A C34A C33A 119.0(4) . .
C36A C35A C27A 126.3(5) . .
C35A C36A C32A 122.8(5) . .
C25B N3B C29B 120.0 . .
C26B C25B N3B 120.0 . .
C25B C26B C27B 120.0 . .
C26B C27B C28B 120.0 . .
C26B C27B C35B 125.3(14) . .
C28B C27B C35B 114.7(14) . .
C29B C28B C27B 120.0 . .
C28B C29B N3B 120.0 . .
C30B N4B C34B 120.0 . .
C31B C30B N4B 120.0 . .
C30B C31B C32B 120.0 . .
C31B C32B C33B 120.0 . .
C31B C32B C36B 114.6(16) . .
C33B C32B C36B 125.4(16) . .
C32B C33B C34B 120.0 . .
C33B C34B N4B 120.0 . .
C36B C35B C27B 125.4(15) . .
C35B C36B C32B 122.1(17) . .
O27 C37 C38 123.4(3) . .
O27 C37 C46 115.8(3) . .
C38 C37 C46 120.7(3) . .
C37 C38 C39 120.3(3) . .
C40 C39 C38 121.2(3) . .
C39 C40 C41 119.7(3) . .
C40 C41 C46 120.2(3) . .
C40 C41 C42 121.9(3) . .
C46 C41 C42 117.8(3) . .
O28 C42 C43 123.9(3) . .
O28 C42 C41 115.4(3) . .
C43 C42 C41 120.8(3) . .
C42 C43 C44 120.5(3) . .
C45 C44 C43 121.0(3) . .
C44 C45 C46 119.9(3) . .
C45 C46 C41 120.0(3) . .
C45 C46 C37 122.2(3) . .
C41 C46 C37 117.8(3) . .

loop_
_geom_bond_atom_site_label_1
_geom_bond_atom_site_label_2
_geom_bond_distance
_geom_bond_site_symmetry_2
Ba1 O25 2.755(3) .
Ba1 O6 2.760(2) 1_545
Ba1 O8 2.805(2) 1_545
Ba1 O14 2.810(3) .
Ba1 O26 2.810(3) .
Ba1 O2 2.842(2) .
Ba1 O4 2.851(2) .
Ba1 O16 2.860(2) .
Ba1 O10 2.893(2) 2_645
Ba1 O12 2.950(2) 2_645
Fe1 O9 1.995(2) .
Fe1 O5 1.997(2) .
Fe1 O1 1.999(2) .
Fe1 O11 2.002(2) .
Fe1 O7 2.002(2) .
Fe1 O3 2.023(2) .
Fe2 O13 1.973(2) .
Fe2 O15 1.996(2) .
Fe2 O23 2.012(2) .
Fe2 O21 2.022(2) .
Fe2 O17 2.029(2) .
Fe2 O19 2.030(2) .
O1 C1 1.274(4) .
O2 C1 1.231(4) .
O3 C2 1.271(4) .
O4 C2 1.236(4) .
O5 C3 1.280(4) .
O6 C3 1.225(4) .
O6 Ba1 2.760(2) 1_565
O7 C4 1.280(4) .
O8 C4 1.226(4) .
O8 Ba1 2.805(2) 1_565
O9 C5 1.289(4) .
O10 C5 1.216(4) .
O10 Ba1 2.893(2) 2_655
O11 C6 1.301(4) .
O12 C6 1.217(4) .
O12 Ba1 2.950(2) 2_655
O13 C7 1.294(4) .
O14 C7 1.218(4) .
O15 C8 1.278(4) .
O16 C8 1.226(4) .
O17 C9 1.290(4) .
O18 C9 1.228(4) .
O19 C10 1.284(4) .
O20 C10 1.227(4) .
O21 C11 1.285(4) .
O22 C11 1.228(4) .
O23 C12 1.287(4) .
O24 C12 1.225(4) .
C1 C2 1.553(5) .
C3 C4 1.556(5) .
C5 C6 1.558(5) .
C7 C8 1.557(5) .
C9 C10 1.549(5) .
C11 C12 1.557(5) .
N1 C13 1.333(4) .
N1 C17 1.348(4) .
N2 C22 1.323(6) .
N2 C18 1.329(6) .
C13 C14 1.365(5) .
C14 C15 1.393(5) .
C15 C16 1.404(5) .
C15 C23 1.464(5) .
C16 C17 1.372(5) .
C18 C19 1.374(6) .
C19 C20 1.381(6) .
C20 C21 1.396(6) .
C20 C24 1.476(5) .
C21 C22 1.386(6) .
C23 C24 1.302(6) .
N3A C25A 1.334(6) .
N3A C29A 1.335(8) .
N4A C34A 1.330(7) .
N4A C30A 1.336(6) .
C25A C26A 1.338(6) .
C26A C27A 1.392(9) .
C27A C28C 1.406(8) .
C27A C35A 1.479(7) .
C28C C29A 1.373(9) .
C30A C31A 1.342(10) .
C31A C32A 1.389(7) .
C32A C33A 1.395(10) .
C32A C36A 1.478(7) .
C33A C34A 1.391(8) .
C35A C36A 1.311(7) .
N3B C25B 1.3900 .
N3B C29B 1.3900 .
C25B C26B 1.3900 .
C26B C27B 1.3900 .
C27B C28B 1.3900 .
C27B C35B 1.52(2) .
C28B C29B 1.3900 .
N4B C30B 1.3900 .
N4B C34B 1.3900 .
C30B C31B 1.3900 .
C31B C32B 1.3900 .
C32B C33B 1.3900 .
C32B C36B 1.40(2) .
C33B C34B 1.3900 .
C35B C36B 1.40(2) .
O27 C37 1.359(4) .
O28 C42 1.355(4) .
C37 C38 1.374(5) .
C37 C46 1.440(5) .
C38 C39 1.408(5) .
C39 C40 1.376(5) .
C40 C41 1.421(5) .
C41 C46 1.424(5) .
C41 C42 1.434(5) .
C42 C43 1.363(5) .
C43 C44 1.403(5) .
C44 C45 1.368(5) .
C45 C46 1.413(5) .
